data_7246958
loop_
_publ_author_name
'Kehoe, Roberta A.'
'Light, Mark E.'
'Jones, David J.'
'McGlacken, Gerard P.'

_publ_section_title
;
 A phosphine free, inorganic base free, one-pot tandem Mizoroki--Heck
 olefination/direct arylation/hydrogenation sequence, to give multicyclic
 alkylated heteroarenes
;
_journal_issue 14
_journal_name_full 'Green Chemistry'
_journal_page_first 5654
_journal_page_last 5660
_journal_paper_doi 10.1039/D3GC01403G
_journal_volume 25
_journal_year 2023
_chemical_absolute_configuration ad
_chemical_formula_moiety 'C23 H23 N O4'
_chemical_formula_sum 'C23 H23 N O4'
_chemical_formula_weight 377.42
_space_group_crystal_system orthorhombic
_space_group_IT_number 19
_space_group_name_Hall 'P 2ac 2ab'
_space_group_name_H-M_alt 'P 21 21 21'
_atom_sites_solution_hydrogens geom
_atom_sites_solution_primary dual
_audit_creation_date 2022-09-02
_audit_creation_method
;
Olex2 1.5-alpha
(compiled 2022.06.10 svn.r3fa896fb for OlexSys, GUI svn.r6535)
;
_audit_update_record
;
2022-09-02 deposited with the CCDC.	2023-06-21 downloaded from the CCDC.
;
_cell_angle_alpha 90
_cell_angle_beta 90
_cell_angle_gamma 90
_cell_formula_units_Z 4
_cell_length_a 5.40640(10)
_cell_length_b 9.64370(10)
_cell_length_c 36.2282(5)
_cell_measurement_reflns_used 12143
_cell_measurement_temperature 100(2)
_cell_measurement_theta_max 76.1450
_cell_measurement_theta_min 4.7230
_cell_volume 1888.86(5)
_computing_cell_refinement 'CrysAlisPro 1.171.41.93a (Rigaku OD, 2020)'
_computing_data_collection 'CrysAlisPro 1.171.41.93a (Rigaku OD, 2020)'
_computing_data_reduction 'CrysAlisPro 1.171.41.93a (Rigaku OD, 2020)'
_computing_molecular_graphics 'Olex2 1.5-alpha (Dolomanov et al., 2009)'
_computing_publication_material 'Olex2 1.5-alpha (Dolomanov et al., 2009)'
_computing_structure_refinement 'SHELXL 2016/6 (Sheldrick, 2015)'
_computing_structure_solution 'SHELXT 2014/5 (Sheldrick, 2014)'
_diffrn_ambient_temperature 100(2)
_diffrn_detector 'Hybrid Pixel Array Detector'
_diffrn_detector_area_resol_mean 10.0000
_diffrn_detector_type HyPix
_diffrn_measured_fraction_theta_full 1.000
_diffrn_measured_fraction_theta_max 0.972
_diffrn_measurement_details
;
List of Runs (angles in degrees, time in seconds):

  # Type    Start    End  Width  t~exp~   \w     \q     \k     \f   Frames
#--------------------------------------------------------------------------
  1  \w      2.00  80.00   0.50    1.00    --   45.09-111.00 -43.00  156
  2  \w   -171.00 -90.00   0.50    2.00    --  -97.00 -31.00 164.00  162
  3  \w    -92.00 -27.00   0.50    2.00    --  -97.00 111.00  50.00  130
  4  \w     40.00  92.00   0.50    2.00    --  109.75-111.00 -43.00  104
  5  \w    100.00 175.00   0.50    2.00    --  109.75  97.00 151.00  150
  6  \w    -23.00  30.00   0.50    1.00    --  -45.09  38.00   0.00  106
  7  \w    -23.00  30.00   0.50    1.00    --  -45.09  38.00  60.00  106
  8  \w    -31.00   4.00   0.50    1.00    --   45.09 -31.00 164.00   70
  9  \w    -30.00  15.00   0.50    1.00    --   45.09 -38.00  60.00   90
 10  \w    -79.00 -23.00   0.50    2.00    --  -97.00  77.00 150.00  112
 11  \w    -55.00 -23.00   0.50    2.00    --  -97.00  61.00  90.00   64
 12  \w   -170.00-106.00   0.50    2.00    --  -97.00 -95.00 -90.00  128
 13  \w    -55.00 -23.00   0.50    2.00    --  -97.00  61.00  60.00   64
 14  \w    -55.00 -23.00   0.50    2.00    --  -97.00  61.00 -30.00   64
 15  \w    -55.00 -23.00   0.50    2.00    --  -97.00  61.00 150.00   64
 16  \w    104.00 132.00   0.50    2.00    --  109.75  15.00 150.00   56
 17  \w    104.00 132.00   0.50    2.00    --  109.75  15.00 120.00   56
 18  \w     37.00  71.00   0.50    2.00    --  109.75 -77.00  30.00   68
 19  \w    104.00 132.00   0.50    2.00    --  109.75  15.00  90.00   56
 20  \w    104.00 132.00   0.50    2.00    --  109.75  15.00 -90.00   56
 21  \w     39.00 100.00   0.50    2.00    --  109.75-125.00 150.00  122
 22  \w    104.00 132.00   0.50    2.00    --  109.75  15.00 -60.00   56
 23  \w     37.00  71.00   0.50    2.00    --  109.75 -77.00-120.00   68
 24  \w     40.00 121.00   0.50    1.00    --   45.09  31.00 -35.00  162
 25  \w    -30.00  15.00   0.50    1.00    --   45.09 -38.00-150.00   90
 26  \w     39.00 120.00   0.50    1.00    --   45.09  38.00-120.00  162
 27  \w     39.00 120.00   0.50    1.00    --   45.09  38.00  30.00  162
 28  \w     39.00 120.00   0.50    1.00    --   45.09  38.00  90.00  162
 29  \w   -140.00-104.00   0.50    2.00    --  -97.00 -15.00 -30.00   72
;
_diffrn_measurement_device 'four-circle diffractometer'
_diffrn_measurement_device_type 'ROD, Synergy Custom system, HyPix'
_diffrn_measurement_method '\w scans'
_diffrn_orient_matrix_type 'CrysAlisPro convention (1999,Acta A55,543-557)'
_diffrn_orient_matrix_UB_11 0.2780730000
_diffrn_orient_matrix_UB_12 0.0280521000
_diffrn_orient_matrix_UB_13 0.0055186000
_diffrn_orient_matrix_UB_21 0.0166241000
_diffrn_orient_matrix_UB_22 0.0576240000
_diffrn_orient_matrix_UB_23 -0.0395939000
_diffrn_orient_matrix_UB_31 -0.0599502000
_diffrn_orient_matrix_UB_32 0.1463000000
_diffrn_orient_matrix_UB_33 0.0145194000
_diffrn_radiation_monochromator mirror
_diffrn_radiation_probe x-ray
_diffrn_radiation_type 'Cu K\a'
_diffrn_radiation_wavelength 1.54184
_diffrn_reflns_av_R_equivalents 0.0385
_diffrn_reflns_av_unetI/netI 0.0270
_diffrn_reflns_Laue_measured_fraction_full 1.000
_diffrn_reflns_Laue_measured_fraction_max 0.972
_diffrn_reflns_limit_h_max 6
_diffrn_reflns_limit_h_min -6
_diffrn_reflns_limit_k_max 11
_diffrn_reflns_limit_k_min -8
_diffrn_reflns_limit_l_max 45
_diffrn_reflns_limit_l_min -44
_diffrn_reflns_number 18320
_diffrn_reflns_point_group_measured_fraction_full 1.000
_diffrn_reflns_point_group_measured_fraction_max 0.955
_diffrn_reflns_theta_full 67.684
_diffrn_reflns_theta_max 76.382
_diffrn_reflns_theta_min 4.745
_diffrn_source 'Rotating-anode X-ray tube'
_diffrn_source_type 'Rigaku (Cu) X-ray Source'
_exptl_absorpt_coefficient_mu 0.735
_exptl_absorpt_correction_T_max 1.00000
_exptl_absorpt_correction_T_min 0.66875
_exptl_absorpt_correction_type multi-scan
_exptl_absorpt_process_details
;
CrysAlisPro 1.171.41.93a (Rigaku Oxford Diffraction, 2020)
Empirical absorption correction using spherical harmonics,
implemented in SCALE3 ABSPACK scaling algorithm.
;
_exptl_crystal_colour 'clear colourless'
_exptl_crystal_colour_lustre clear
_exptl_crystal_colour_primary colourless
_exptl_crystal_density_diffrn 1.327
_exptl_crystal_description block
_exptl_crystal_F_000 800
_exptl_crystal_recrystallization_method 'The material was recrystallised from --- by slow evaporation'
_exptl_crystal_size_max 0.12
_exptl_crystal_size_mid 0.09
_exptl_crystal_size_min 0.05
_refine_diff_density_max 0.135
_refine_diff_density_min -0.192
_refine_diff_density_rms 0.040
_refine_ls_abs_structure_details
;
 Flack x determined using 1393 quotients [(I+)-(I-)]/[(I+)+(I-)]
 (Parsons, Flack and Wagner, Acta Cryst. B69 (2013) 249-259).
;
_refine_ls_abs_structure_Flack -0.16(8)
_refine_ls_extinction_method none
_refine_ls_goodness_of_fit_ref 1.029
_refine_ls_hydrogen_treatment constr
_refine_ls_matrix_type full
_refine_ls_number_parameters 257
_refine_ls_number_reflns 3778
_refine_ls_number_restraints 0
_refine_ls_restrained_S_all 1.029
_refine_ls_R_factor_all 0.0311
_refine_ls_R_factor_gt 0.0293
_refine_ls_shift/su_max 0.002
_refine_ls_shift/su_mean 0.000
_refine_ls_structure_factor_coef Fsqd
_refine_ls_weighting_details 'w=1/[\s^2^(Fo^2^)+(0.0409P)^2^+0.3378P] where P=(Fo^2^+2Fc^2^)/3'
_refine_ls_weighting_scheme calc
_refine_ls_wR_factor_gt 0.0739
_refine_ls_wR_factor_ref 0.0751
_reflns_Friedel_coverage 0.666
_reflns_Friedel_fraction_full 1.000
_reflns_Friedel_fraction_max 0.932
_reflns_number_gt 3609
_reflns_number_total 3778
_reflns_threshold_expression 'I > 2\s(I)'
_cod_data_source_file d3gc01403g2.cif
_cod_data_source_block 2022acc0022_d1_100k
_cod_depositor_comments 'Adding full bibliography for 7246950--7246958.cif.'
_cod_database_code 7246958
_shelx_shelxl_version_number 2016/6
_chemical_oxdiff_formula C12H12N2O3
_chemical_oxdiff_usercomment RAK-439
_shelx_space_group_comment
;
The symmetry employed for this shelxl refinement is uniquely defined
by the following loop, which should always be used as a source of
symmetry information in preference to the above space-group names.
They are only intended as comments.
;
_shelx_estimated_absorpt_t_max 0.964
_shelx_estimated_absorpt_t_min 0.917
_olex2_refinement_description
;
1. Fixed Uiso
 At 1.2 times of:
  All C(H) groups, All C(H,H) groups
 At 1.5 times of:
  All C(H,H,H) groups
2.a Secondary CH2 refined with riding coordinates:
 C6(H6A,H6B), C7(H7A,H7B)
2.b Aromatic/amide H refined with riding coordinates:
 C9(H9), C12(H12), C13(H13), C14(H14), C19(H19), C21(H21), C22(H22)
2.c Idealised Me refined as rotating group:
 C2(H2A,H2B,H2C), C3(H3A,H3B,H3C), C4(H4A,H4B,H4C), C23(H23A,H23B,H23C)
;
_olex2_diffrn_ambient_temperature_device 'Oxford Cryosystems'
_olex2_exptl_crystal_mounting_method 'The crystal was mounted on a MITIGEN holder with silicon oil'
_olex2_submission_original_sample_id RAK-439
_olex2_submission_special_instructions 'No special instructions were received'
_oxdiff_exptl_absorpt_empirical_details
;
Empirical correction (ABSPACK) includes:
- Absorption correction using spherical harmonics
- Frame scaling
;
_oxdiff_exptl_absorpt_empirical_full_max 1.814
_oxdiff_exptl_absorpt_empirical_full_min 0.604

loop_
_space_group_symop_operation_xyz
'x, y, z'
'-x+1/2, -y, z+1/2'
'-x, y+1/2, -z+1/2'
'x+1/2, -y+1/2, -z'

loop_
_atom_site_label
_atom_site_type_symbol
_atom_site_fract_x
_atom_site_fract_y
_atom_site_fract_z
_atom_site_U_iso_or_equiv
_atom_site_adp_type
_atom_site_occupancy
_atom_site_site_symmetry_order
_atom_site_calc_flag
_atom_site_refinement_flags_posn
_atom_site_refinement_flags_adp
_atom_site_refinement_flags_occupancy
_atom_site_disorder_assembly
_atom_site_disorder_group
C1 C -0.2819(3) -0.17584(17) 0.72724(5) 0.0179(4) Uani 1 1 d . . . . .
C2 C -0.3719(4) -0.1051(2) 0.76226(5) 0.0249(4) Uani 1 1 d . . . . .
H2A H -0.230756 -0.064451 0.775329 0.037 Uiso 1 1 calc R U . . .
H2B H -0.453138 -0.173444 0.778196 0.037 Uiso 1 1 calc R U . . .
H2C H -0.489901 -0.031841 0.755826 0.037 Uiso 1 1 calc R U . . .
C3 C -0.1099(4) -0.29541(19) 0.73676(5) 0.0231(4) Uani 1 1 d . . . . .
H3A H -0.052353 -0.339682 0.713977 0.035 Uiso 1 1 calc R U . . .
H3B H -0.198998 -0.363448 0.751824 0.035 Uiso 1 1 calc R U . . .
H3C H 0.032509 -0.260137 0.750619 0.035 Uiso 1 1 calc R U . . .
C4 C -0.4919(4) -0.22484(19) 0.70262(5) 0.0225(4) Uani 1 1 d . . . . .
H4A H -0.602747 -0.146926 0.697329 0.034 Uiso 1 1 calc R U . . .
H4B H -0.584436 -0.298331 0.715204 0.034 Uiso 1 1 calc R U . . .
H4C H -0.424008 -0.260871 0.679445 0.034 Uiso 1 1 calc R U . . .
C5 C -0.2046(3) 0.03782(18) 0.69190(5) 0.0171(4) Uani 1 1 d . . . . .
C6 C -0.0165(3) 0.10022(18) 0.66596(5) 0.0189(4) Uani 1 1 d . . . . .
H6A H -0.011131 0.044140 0.643084 0.023 Uiso 1 1 calc R U . . .
H6B H 0.148818 0.095254 0.677622 0.023 Uiso 1 1 calc R U . . .
C7 C -0.0711(4) 0.25113(17) 0.65577(5) 0.0187(4) Uani 1 1 d . . . . .
H7A H -0.250200 0.261902 0.650810 0.022 Uiso 1 1 calc R U . . .
H7B H -0.027721 0.311977 0.676799 0.022 Uiso 1 1 calc R U . . .
C8 C 0.0741(4) 0.29502(17) 0.62208(5) 0.0167(3) Uani 1 1 d . . . . .
C9 C 0.2722(3) 0.38431(16) 0.62385(5) 0.0167(4) Uani 1 1 d . . . . .
H9 H 0.322923 0.420532 0.647029 0.020 Uiso 1 1 calc R U . . .
C10 C 0.4012(3) 0.42270(16) 0.59133(4) 0.0158(3) Uani 1 1 d . . . . .
C11 C 0.3261(3) 0.36838(17) 0.55636(5) 0.0168(4) Uani 1 1 d . . . . .
C12 C 0.1231(4) 0.27635(17) 0.55526(5) 0.0189(4) Uani 1 1 d . . . . .
H12 H 0.070152 0.238578 0.532366 0.023 Uiso 1 1 calc R U . . .
C13 C 0.0023(3) 0.24147(18) 0.58722(5) 0.0188(4) Uani 1 1 d . . . . .
H13 H -0.133880 0.179409 0.585979 0.023 Uiso 1 1 calc R U . . .
C14 C 0.6248(4) 0.48899(18) 0.52375(5) 0.0183(4) Uani 1 1 d . . . . .
H14 H 0.702644 0.512027 0.501047 0.022 Uiso 1 1 calc R U . . .
C15 C 0.7149(3) 0.54946(17) 0.55655(5) 0.0165(4) Uani 1 1 d . . . . .
C16 C 0.6017(3) 0.51491(17) 0.58942(4) 0.0159(3) Uani 1 1 d . . . . .
C17 C 0.9007(3) 0.65916(17) 0.60430(4) 0.0159(3) Uani 1 1 d . . . . .
C18 C 0.9124(3) 0.64428(17) 0.56573(4) 0.0159(3) Uani 1 1 d . . . . .
C19 C 1.0935(3) 0.71519(17) 0.54604(5) 0.0172(3) Uani 1 1 d . . . . .
H19 H 1.104970 0.706641 0.519967 0.021 Uiso 1 1 calc R U . . .
C20 C 1.2574(3) 0.79886(17) 0.56550(5) 0.0164(3) Uani 1 1 d . . . . .
C21 C 1.2418(3) 0.81261(17) 0.60401(5) 0.0179(4) Uani 1 1 d . . . . .
H21 H 1.355912 0.870535 0.616650 0.021 Uiso 1 1 calc R U . . .
C22 C 1.0599(3) 0.74187(17) 0.62392(5) 0.0183(4) Uani 1 1 d . . . . .
H22 H 1.047075 0.750668 0.649964 0.022 Uiso 1 1 calc R U . . .
C23 C 1.5846(4) 0.96676(18) 0.56127(5) 0.0217(4) Uani 1 1 d . . . . .
H23A H 1.685737 1.012501 0.542414 0.033 Uiso 1 1 calc R U . . .
H23B H 1.692707 0.923030 0.579602 0.033 Uiso 1 1 calc R U . . .
H23C H 1.479190 1.035617 0.573452 0.033 Uiso 1 1 calc R U . . .
N1 N 0.4370(3) 0.40182(15) 0.52331(4) 0.0187(3) Uani 1 1 d . . . . .
O1 O -0.4054(3) 0.08663(13) 0.69834(4) 0.0233(3) Uani 1 1 d . . . . .
O2 O -0.1184(2) -0.08229(12) 0.70565(3) 0.0181(3) Uani 1 1 d . . . . .
O3 O 0.7093(2) 0.57976(12) 0.61921(3) 0.0166(3) Uani 1 1 d . . . . .
O4 O 1.4336(2) 0.86371(13) 0.54434(3) 0.0205(3) Uani 1 1 d . . . . .

loop_
_atom_site_aniso_label
_atom_site_aniso_U_11
_atom_site_aniso_U_22
_atom_site_aniso_U_33
_atom_site_aniso_U_23
_atom_site_aniso_U_13
_atom_site_aniso_U_12
C1 0.0180(9) 0.0171(8) 0.0184(8) 0.0039(6) 0.0032(7) -0.0019(7)
C2 0.0306(11) 0.0228(9) 0.0215(9) 0.0026(7) 0.0057(8) 0.0000(8)
C3 0.0231(9) 0.0204(8) 0.0258(9) 0.0071(7) 0.0013(8) 0.0010(8)
C4 0.0191(9) 0.0208(9) 0.0275(9) 0.0016(7) -0.0008(8) -0.0032(7)
C5 0.0178(9) 0.0161(8) 0.0175(8) -0.0001(6) -0.0016(7) -0.0012(7)
C6 0.0191(9) 0.0176(8) 0.0199(8) 0.0033(7) 0.0022(7) -0.0006(7)
C7 0.0215(9) 0.0163(8) 0.0183(8) 0.0011(6) 0.0023(7) -0.0019(8)
C8 0.0182(9) 0.0126(7) 0.0192(8) 0.0019(6) 0.0010(7) 0.0014(7)
C9 0.0197(9) 0.0146(8) 0.0157(7) -0.0003(6) -0.0009(7) 0.0019(7)
C10 0.0185(8) 0.0122(7) 0.0167(8) -0.0002(6) -0.0001(7) 0.0025(7)
C11 0.0203(9) 0.0139(8) 0.0163(8) -0.0001(6) 0.0007(7) 0.0020(7)
C12 0.0235(9) 0.0150(8) 0.0183(8) -0.0016(6) -0.0019(7) 0.0000(7)
C13 0.0196(8) 0.0148(8) 0.0221(8) -0.0007(7) 0.0002(8) -0.0021(7)
C14 0.0211(10) 0.0181(8) 0.0156(7) -0.0004(6) 0.0023(7) -0.0012(8)
C15 0.0188(9) 0.0139(8) 0.0167(8) 0.0014(6) 0.0007(7) 0.0016(7)
C16 0.0194(9) 0.0138(7) 0.0145(7) -0.0008(6) -0.0013(7) 0.0025(7)
C17 0.0166(8) 0.0143(7) 0.0169(7) 0.0004(6) 0.0005(7) -0.0003(7)
C18 0.0176(9) 0.0136(7) 0.0164(7) -0.0003(6) -0.0013(7) 0.0023(7)
C19 0.0187(8) 0.0167(8) 0.0162(7) 0.0013(6) -0.0007(7) 0.0015(7)
C20 0.0152(9) 0.0156(8) 0.0184(8) 0.0028(6) 0.0002(7) 0.0005(7)
C21 0.0183(9) 0.0172(8) 0.0182(8) -0.0012(6) -0.0034(7) 0.0002(7)
C22 0.0217(9) 0.0180(8) 0.0152(7) -0.0004(6) -0.0019(7) 0.0003(8)
C23 0.0206(9) 0.0194(8) 0.0250(9) 0.0007(7) -0.0010(8) -0.0050(8)
N1 0.0223(8) 0.0187(7) 0.0149(6) -0.0011(6) 0.0013(6) -0.0006(7)
O1 0.0187(7) 0.0203(6) 0.0309(7) 0.0049(5) 0.0050(6) 0.0024(6)
O2 0.0176(6) 0.0162(6) 0.0204(6) 0.0051(5) 0.0019(5) -0.0003(5)
O3 0.0189(6) 0.0168(5) 0.0140(5) -0.0013(5) -0.0003(5) -0.0028(5)
O4 0.0201(7) 0.0222(6) 0.0192(6) 0.0014(5) -0.0014(5) -0.0056(5)

loop_
_atom_type_symbol
_atom_type_description
_atom_type_scat_dispersion_real
_atom_type_scat_dispersion_imag
_atom_type_scat_source
C C 0.0181 0.0091 'International Tables Vol C Tables 4.2.6.8 and 6.1.1.4'
H H 0.0000 0.0000 'International Tables Vol C Tables 4.2.6.8 and 6.1.1.4'
N N 0.0311 0.0180 'International Tables Vol C Tables 4.2.6.8 and 6.1.1.4'
O O 0.0492 0.0322 'International Tables Vol C Tables 4.2.6.8 and 6.1.1.4'

loop_
_exptl_crystal_face_index_h
_exptl_crystal_face_index_k
_exptl_crystal_face_index_l
_exptl_crystal_face_perp_dist
0 0 1 0.0437
0 0 -1 0.0097
1 -5 3 0.0418
-1 5 -3 0.0418
3 0 -2 0.0573
-3 0 2 0.0573
2 5 4 0.0416
-2 -5 -5 0.0551
0 1 5 0.0399
-1 0 5 0.0437
-1 -2 5 0.0461

loop_
_geom_angle_atom_site_label_1
_geom_angle_atom_site_label_2
_geom_angle_atom_site_label_3
_geom_angle
_geom_angle_site_symmetry_1
_geom_angle_site_symmetry_3
_geom_angle_publ_flag
C2 C1 C3 110.28(15) . . ?
C4 C1 C2 112.97(16) . . ?
C4 C1 C3 110.75(15) . . ?
O2 C1 C2 110.94(14) . . ?
O2 C1 C3 102.47(14) . . ?
O2 C1 C4 108.94(13) . . ?
C1 C2 H2A 109.5 . . ?
C1 C2 H2B 109.5 . . ?
C1 C2 H2C 109.5 . . ?
H2A C2 H2B 109.5 . . ?
H2A C2 H2C 109.5 . . ?
H2B C2 H2C 109.5 . . ?
C1 C3 H3A 109.5 . . ?
C1 C3 H3B 109.5 . . ?
C1 C3 H3C 109.5 . . ?
H3A C3 H3B 109.5 . . ?
H3A C3 H3C 109.5 . . ?
H3B C3 H3C 109.5 . . ?
C1 C4 H4A 109.5 . . ?
C1 C4 H4B 109.5 . . ?
C1 C4 H4C 109.5 . . ?
H4A C4 H4B 109.5 . . ?
H4A C4 H4C 109.5 . . ?
H4B C4 H4C 109.5 . . ?
O1 C5 C6 124.83(16) . . ?
O1 C5 O2 125.21(17) . . ?
O2 C5 C6 109.93(15) . . ?
C5 C6 H6A 108.9 . . ?
C5 C6 H6B 108.9 . . ?
C5 C6 C7 113.54(15) . . ?
H6A C6 H6B 107.7 . . ?
C7 C6 H6A 108.9 . . ?
C7 C6 H6B 108.9 . . ?
C6 C7 H7A 109.4 . . ?
C6 C7 H7B 109.4 . . ?
H7A C7 H7B 108.0 . . ?
C8 C7 C6 111.15(15) . . ?
C8 C7 H7A 109.4 . . ?
C8 C7 H7B 109.4 . . ?
C9 C8 C7 122.82(15) . . ?
C9 C8 C13 118.84(16) . . ?
C13 C8 C7 118.33(16) . . ?
C8 C9 H9 119.7 . . ?
C8 C9 C10 120.50(16) . . ?
C10 C9 H9 119.7 . . ?
C9 C10 C11 120.04(16) . . ?
C16 C10 C9 125.89(15) . . ?
C16 C10 C11 114.06(15) . . ?
C12 C11 C10 118.44(15) . . ?
N1 C11 C10 124.10(16) . . ?
N1 C11 C12 117.45(15) . . ?
C11 C12 H12 120.0 . . ?
C13 C12 C11 120.02(15) . . ?
C13 C12 H12 120.0 . . ?
C8 C13 H13 118.9 . . ?
C12 C13 C8 122.16(17) . . ?
C12 C13 H13 118.9 . . ?
C15 C14 H14 118.7 . . ?
N1 C14 H14 118.7 . . ?
N1 C14 C15 122.66(16) . . ?
C14 C15 C18 135.31(16) . . ?
C16 C15 C14 118.30(16) . . ?
C16 C15 C18 106.38(14) . . ?
C15 C16 C10 122.56(15) . . ?
O3 C16 C10 125.12(14) . . ?
O3 C16 C15 112.32(15) . . ?
C22 C17 C18 123.09(16) . . ?
C22 C17 O3 125.69(15) . . ?
O3 C17 C18 111.22(15) . . ?
C17 C18 C15 105.09(15) . . ?
C19 C18 C15 135.50(15) . . ?
C19 C18 C17 119.41(16) . . ?
C18 C19 H19 120.9 . . ?
C20 C19 C18 118.27(15) . . ?
C20 C19 H19 120.9 . . ?
C19 C20 C21 121.37(16) . . ?
O4 C20 C19 115.03(14) . . ?
O4 C20 C21 123.59(16) . . ?
C20 C21 H21 119.7 . . ?
C22 C21 C20 120.60(16) . . ?
C22 C21 H21 119.7 . . ?
C17 C22 C21 117.25(15) . . ?
C17 C22 H22 121.4 . . ?
C21 C22 H22 121.4 . . ?
H23A C23 H23B 109.5 . . ?
H23A C23 H23C 109.5 . . ?
H23B C23 H23C 109.5 . . ?
O4 C23 H23A 109.5 . . ?
O4 C23 H23B 109.5 . . ?
O4 C23 H23C 109.5 . . ?
C14 N1 C11 118.31(15) . . ?
C5 O2 C1 120.80(14) . . ?
C16 O3 C17 105.00(12) . . ?
C20 O4 C23 118.33(13) . . ?

loop_
_geom_bond_atom_site_label_1
_geom_bond_atom_site_label_2
_geom_bond_distance
_geom_bond_site_symmetry_2
_geom_bond_publ_flag
C1 C2 1.520(2) . ?
C1 C3 1.521(3) . ?
C1 C4 1.519(3) . ?
C1 O2 1.486(2) . ?
C2 H2A 0.9800 . ?
C2 H2B 0.9800 . ?
C2 H2C 0.9800 . ?
C3 H3A 0.9800 . ?
C3 H3B 0.9800 . ?
C3 H3C 0.9800 . ?
C4 H4A 0.9800 . ?
C4 H4B 0.9800 . ?
C4 H4C 0.9800 . ?
C5 C6 1.509(2) . ?
C5 O1 1.206(2) . ?
C5 O2 1.344(2) . ?
C6 H6A 0.9900 . ?
C6 H6B 0.9900 . ?
C6 C7 1.530(2) . ?
C7 H7A 0.9900 . ?
C7 H7B 0.9900 . ?
C7 C8 1.512(2) . ?
C8 C9 1.376(3) . ?
C8 C13 1.418(2) . ?
C9 H9 0.9500 . ?
C9 C10 1.418(2) . ?
C10 C11 1.430(2) . ?
C10 C16 1.404(3) . ?
C11 C12 1.412(3) . ?
C11 N1 1.378(2) . ?
C12 H12 0.9500 . ?
C12 C13 1.371(2) . ?
C13 H13 0.9500 . ?
C14 H14 0.9500 . ?
C14 C15 1.411(2) . ?
C14 N1 1.318(2) . ?
C15 C16 1.380(2) . ?
C15 C18 1.444(3) . ?
C16 O3 1.376(2) . ?
C17 C18 1.406(2) . ?
C17 C22 1.372(2) . ?
C17 O3 1.396(2) . ?
C18 C19 1.391(3) . ?
C19 H19 0.9500 . ?
C19 C20 1.390(2) . ?
C20 C21 1.404(2) . ?
C20 O4 1.374(2) . ?
C21 H21 0.9500 . ?
C21 C22 1.397(3) . ?
C22 H22 0.9500 . ?
C23 H23A 0.9800 . ?
C23 H23B 0.9800 . ?
C23 H23C 0.9800 . ?
C23 O4 1.425(2) . ?

loop_
_geom_torsion_atom_site_label_1
_geom_torsion_atom_site_label_2
_geom_torsion_atom_site_label_3
_geom_torsion_atom_site_label_4
_geom_torsion
_geom_torsion_site_symmetry_1
_geom_torsion_site_symmetry_2
_geom_torsion_site_symmetry_3
_geom_torsion_site_symmetry_4
_geom_torsion_publ_flag
C2 C1 O2 C5 -62.4(2) . . . . ?
C3 C1 O2 C5 179.87(14) . . . . ?
C4 C1 O2 C5 62.51(19) . . . . ?
C5 C6 C7 C8 -163.53(15) . . . . ?
C6 C5 O2 C1 -170.33(14) . . . . ?
C6 C7 C8 C9 -107.70(19) . . . . ?
C6 C7 C8 C13 72.3(2) . . . . ?
C7 C8 C9 C10 -179.64(16) . . . . ?
C7 C8 C13 C12 179.69(16) . . . . ?
C8 C9 C10 C11 -0.1(3) . . . . ?
C8 C9 C10 C16 178.50(16) . . . . ?
C9 C8 C13 C12 -0.3(3) . . . . ?
C9 C10 C11 C12 -0.2(2) . . . . ?
C9 C10 C11 N1 178.71(16) . . . . ?
C9 C10 C16 C15 -178.64(17) . . . . ?
C9 C10 C16 O3 1.9(3) . . . . ?
C10 C11 C12 C13 0.3(3) . . . . ?
C10 C11 N1 C14 0.2(3) . . . . ?
C10 C16 O3 C17 179.35(16) . . . . ?
C11 C10 C16 C15 0.0(2) . . . . ?
C11 C10 C16 O3 -179.37(15) . . . . ?
C11 C12 C13 C8 0.0(3) . . . . ?
C12 C11 N1 C14 179.15(16) . . . . ?
C13 C8 C9 C10 0.4(2) . . . . ?
C14 C15 C16 C10 -0.2(3) . . . . ?
C14 C15 C16 O3 179.32(15) . . . . ?
C14 C15 C18 C17 -179.1(2) . . . . ?
C14 C15 C18 C19 0.3(4) . . . . ?
C15 C14 N1 C11 -0.3(3) . . . . ?
C15 C16 O3 C17 -0.12(18) . . . . ?
C15 C18 C19 C20 -179.37(18) . . . . ?
C16 C10 C11 C12 -178.98(15) . . . . ?
C16 C10 C11 N1 -0.1(2) . . . . ?
C16 C15 C18 C17 -0.05(18) . . . . ?
C16 C15 C18 C19 179.35(19) . . . . ?
C17 C18 C19 C20 0.0(2) . . . . ?
C18 C15 C16 C10 -179.38(15) . . . . ?
C18 C15 C16 O3 0.11(19) . . . . ?
C18 C17 C22 C21 -0.5(3) . . . . ?
C18 C17 O3 C16 0.09(18) . . . . ?
C18 C19 C20 C21 -0.2(3) . . . . ?
C18 C19 C20 O4 178.93(15) . . . . ?
C19 C20 C21 C22 0.1(3) . . . . ?
C19 C20 O4 C23 170.84(15) . . . . ?
C20 C21 C22 C17 0.3(3) . . . . ?
C21 C20 O4 C23 -10.1(2) . . . . ?
C22 C17 C18 C15 179.94(16) . . . . ?
C22 C17 C18 C19 0.4(3) . . . . ?
C22 C17 O3 C16 -179.87(17) . . . . ?
N1 C11 C12 C13 -178.73(16) . . . . ?
N1 C14 C15 C16 0.3(3) . . . . ?
N1 C14 C15 C18 179.25(18) . . . . ?
O1 C5 C6 C7 15.2(3) . . . . ?
O1 C5 O2 C1 7.5(3) . . . . ?
O2 C5 C6 C7 -166.97(14) . . . . ?
O3 C17 C18 C15 -0.03(19) . . . . ?
O3 C17 C18 C19 -179.54(15) . . . . ?
O3 C17 C22 C21 179.42(15) . . . . ?
O4 C20 C21 C22 -178.98(15) . . . . ?

loop_
_exptl_oxdiff_crystal_face_indexfrac_h
_exptl_oxdiff_crystal_face_indexfrac_k
_exptl_oxdiff_crystal_face_indexfrac_l
_exptl_oxdiff_crystal_face_x
_exptl_oxdiff_crystal_face_y
_exptl_oxdiff_crystal_face_z
0.0000 -0.0000 0.9996 0.0055 -0.0396 0.0145
-0.0000 0.0000 -0.9996 -0.0055 0.0396 -0.0145
1.0039 -4.9966 3.0240 0.1557 -0.3910 -0.7473
-1.0039 4.9966 -3.0240 -0.1557 0.3910 0.7473
2.9964 0.0066 -1.9862 0.8224 0.1288 -0.2075
-2.9964 -0.0066 1.9862 -0.8224 -0.1288 0.2075
1.9928 5.0030 3.9860 0.7165 0.1636 0.6703
-1.9928 -5.0030 -4.9856 -0.7220 -0.1240 -0.6849
-0.0008 0.9996 4.9937 0.0554 -0.1401 0.2188
-0.9986 -0.0023 4.9936 -0.2502 -0.2145 0.1320
-0.9966 -2.0018 5.0020 -0.3057 -0.3300 -0.1605
